data_9015520
loop_
_publ_author_name
'Leclaire, A.'

_publ_section_title
;
 Structure cristalline d'un nouvel hydrate du
 nitrate de calcium Ca(NO3)2(H2O)1.235
;
_journal_issue 7
_journal_name_full 'Acta Crystallographica, Section B'
_journal_page_first 1950
_journal_page_last 1953
_journal_paper_doi 10.1107/S0567740876006845
_journal_volume 32
_journal_year 1976
_chemical_formula_sum 'Ca17 N34 O122.96'
_space_group_IT_number 176
_symmetry_space_group_name_Hall '-P 6c'
_symmetry_space_group_name_H-M 'P 63/m'
_cell_angle_alpha 90
_cell_angle_beta 90
_cell_angle_gamma 120
_cell_length_a 13.226
_cell_length_b 13.226
_cell_length_c 32.37
_cell_formula_units_Z 2
_cell_volume 4903.773
_database_code_amcsd 0009567
_exptl_crystal_density_diffrn 2.116
_cod_database_code 9015520
_amcsd_formula_title Ca(NO3)2(H2O)1.235

loop_
_space_group_symop_operation_xyz
x,y,z
-x+y,-x,1/2-z
x-y,x,1/2+z
y,-x+y,-z
-y,x-y,z
x,y,1/2-z
-x,-y,1/2+z
x-y,x,-z
-x+y,-x,z
-y,x-y,1/2-z
y,-x+y,1/2+z
-x,-y,-z

loop_
_atom_site_label
_atom_site_fract_x
_atom_site_fract_y
_atom_site_fract_z
_atom_site_occupancy
Ca1 0.41111 -0.07433 0.25000 1.00000
Ca2 0.33333 -0.33333 0.11431 1.00000
Ca3 0.42801 0.11313 0.01431 1.00000
Ca4 0.04412 -0.19792 0.17426 1.00000
N1 0.29552 0.20263 0.25000 1.00000
O1 0.21252 0.22529 0.25000 1.00000
O2 0.33393 0.19355 0.21617 1.00000
N2 0.33333 -0.33333 0.25000 1.00000
O3 0.26700 -0.29134 0.25000 1.00000
N3 0.50282 -0.13876 0.17173 1.00000
O4 0.39442 -0.18872 0.17444 1.00000
O5 0.56515 -0.06630 0.19891 1.00000
O6 0.54863 -0.16337 0.14261 1.00000
N4 -0.33333 0.33333 0.02607 1.00000
O7 -0.42104 0.34549 0.02595 1.00000
N5 0.44627 -0.11548 0.06183 1.00000
O8 0.46231 -0.20033 0.05464 1.00000
O9 0.49774 -0.02727 0.03844 1.00000
O10 0.38342 -0.12067 0.09025 1.00000
N6 0.30244 -0.03096 0.17311 1.00000
O11 0.24876 -0.09502 0.20418 1.00000
O12 0.24390 -0.03600 0.14220 1.00000
O13 0.40915 0.03251 0.17477 1.00000
N7 0.18976 -0.09055 0.03130 1.00000
O14 0.22466 0.00614 0.04765 1.00000
O15 0.09306 0.17671 0.03910 1.00000
O16 0.25487 -0.10269 0.00551 1.00000
N8 0.00000 0.00000 0.19206 1.00000
O17 0.10129 0.01576 0.19146 1.00000
N9 -0.33333 0.33333 0.15701 1.00000
O18 -0.33333 0.33333 0.11837 1.00000
O19 -0.36892 0.23586 0.17060 0.33000
O20 -0.30888 0.26925 0.17889 0.33000
O21 0.13408 0.13109 0.11054 1.00000
O22 -0.14649 0.29711 0.08695 1.00000
O23 -0.08482 -0.37449 0.13398 1.00000
O24 -0.42068 0.45311 0.25000 1.00000

loop_
_cod_related_entry_id
_cod_related_entry_database
_cod_related_entry_code
1 AMCSD 0009567
